data_4306273
loop_
_publ_author_name
'Pablo Albor\'es'
'Eva Rentschler'

_publ_contact_author_address
;Institute of Inorganic and Analytical Chemistry
University of Mainz
Mainz
Germany
D-55128
;
_publ_contact_author_email albores@uni-mainz.de
_publ_contact_author_fax '+49 6131 / 39-23922'
_publ_contact_author_name 'Dr.Pablo Albores'
_publ_contact_author_phone '+49 6131 / 39-25377'
_publ_section_title
;
Structural and Magnetic Characterization of a \m-1,5-Dicyanamide-Bridged
Iron Basic Carboxylate [Fe3O(O2C(CH3)3)6] 1D Chain
;
_journal_name_full 'Inorganic Chemistry'
_journal_page_first 7960
_journal_page_last 7962
_journal_paper_doi 10.1021/ic801113d
_journal_volume 47
_journal_year 2008
_chemical_formula_sum 'C40 H74 Fe3 N3 O16'
_chemical_formula_weight 1020.57
_chemical_name_systematic
;
 ?
;
_space_group_IT_number 62
_symmetry_cell_setting orthorhombic
_symmetry_space_group_name_Hall '-P 2c 2ab'
_symmetry_space_group_name_H-M 'P b n m'
_atom_sites_solution_hydrogens geom
_atom_sites_solution_primary direct
_atom_sites_solution_secondary difmap
_audit_creation_method SHELXL-97
_cell_angle_alpha 90.00
_cell_angle_beta 90.00
_cell_angle_gamma 90.00
_cell_formula_units_Z 4
_cell_length_a 14.461(7)
_cell_length_b 19.034(9)
_cell_length_c 20.510(10)
_cell_measurement_temperature 173(2)
_cell_volume 5645(5)
_computing_structure_refinement 'SHELXL-97 (Sheldrick, 1997)'
_diffrn_ambient_temperature 173(2)
_diffrn_measured_fraction_theta_full 0.981
_diffrn_measured_fraction_theta_max 0.981
_diffrn_radiation_monochromator graphite
_diffrn_radiation_source 'fine-focus sealed tube'
_diffrn_radiation_type MoK\a
_diffrn_radiation_wavelength 0.71073
_diffrn_reflns_av_R_equivalents 0.3249
_diffrn_reflns_av_sigmaI/netI 0.3056
_diffrn_reflns_limit_h_max 18
_diffrn_reflns_limit_h_min -18
_diffrn_reflns_limit_k_max 23
_diffrn_reflns_limit_k_min -25
_diffrn_reflns_limit_l_max 26
_diffrn_reflns_limit_l_min -26
_diffrn_reflns_number 54191
_diffrn_reflns_theta_full 28.08
_diffrn_reflns_theta_max 28.08
_diffrn_reflns_theta_min 1.72
_exptl_absorpt_coefficient_mu 0.819
_exptl_absorpt_correction_T_max 1.0000
_exptl_absorpt_correction_T_min 0.8261
_exptl_absorpt_correction_type multi-scan
_exptl_absorpt_process_details
;
[c.f. r.h. blessing, acta cryst. (1995), a51, 33-38]
;
_exptl_crystal_density_diffrn 1.201
_exptl_crystal_density_method 'not measured'
_exptl_crystal_F_000 2164
_exptl_crystal_size_max 0.27
_exptl_crystal_size_mid 0.07
_exptl_crystal_size_min 0.04
_refine_diff_density_max 0.582
_refine_diff_density_min -0.494
_refine_diff_density_rms 0.079
_refine_ls_extinction_method none
_refine_ls_goodness_of_fit_ref 0.772
_refine_ls_hydrogen_treatment constr
_refine_ls_matrix_type full
_refine_ls_number_parameters 332
_refine_ls_number_reflns 6922
_refine_ls_number_restraints 18
_refine_ls_restrained_S_all 0.814
_refine_ls_R_factor_all 0.2385
_refine_ls_R_factor_gt 0.0624
_refine_ls_shift/su_max 0.000
_refine_ls_shift/su_mean 0.000
_refine_ls_structure_factor_coef Fsqd
_refine_ls_weighting_details 'calc w=1/[\s^2^(Fo^2^)+(0.0455P)^2^+0.0000P] where P=(Fo^2^+2Fc^2^)/3'
_refine_ls_weighting_scheme calc
_refine_ls_wR_factor_gt 0.1145
_refine_ls_wR_factor_ref 0.1499
_reflns_number_gt 1988
_reflns_number_total 6922
_reflns_threshold_expression >2sigma(I)
_cod_data_source_file ic801113d_si_001_1.cif
_cod_data_source_block 2
_cod_original_cell_volume 5645(8)
_cod_database_code 4306273

loop_
_symmetry_equiv_pos_as_xyz
'x, y, z'
'-x, -y, z+1/2'
'x+1/2, -y+1/2, -z'
'-x+1/2, y+1/2, -z+1/2'
'-x, -y, -z'
'x, y, -z-1/2'
'-x-1/2, y-1/2, z'
'x-1/2, -y-1/2, z-1/2'

loop_
_atom_site_label
_atom_site_type_symbol
_atom_site_fract_x
_atom_site_fract_y
_atom_site_fract_z
_atom_site_U_iso_or_equiv
_atom_site_adp_type
_atom_site_occupancy
_atom_site_symmetry_multiplicity
_atom_site_calc_flag
_atom_site_refinement_flags
_atom_site_disorder_assembly
_atom_site_disorder_group
Fe1 Fe 0.03041(7) 0.11329(5) 0.2500 0.0383(4) Uani 1 2 d S . .
Fe2 Fe -0.10761(7) 0.25144(5) 0.2500 0.0375(3) Uani 1 2 d S . .
Fe3 Fe 0.11794(7) 0.27380(5) 0.2500 0.0401(4) Uani 1 2 d S . .
O1 O 0.0119(3) 0.2133(2) 0.2500 0.0322(13) Uani 1 2 d S . .
O6 O -0.0828(3) 0.32492(19) 0.3188(2) 0.0507(12) Uani 1 1 d . . .
O4 O -0.1525(3) 0.1896(2) 0.3228(2) 0.0536(13) Uani 1 1 d . . .
C1 C -0.0105(5) 0.3515(3) 0.3391(3) 0.0453(17) Uani 1 1 d . . .
C10 C -0.1183(5) 0.1373(3) 0.3485(4) 0.0547(19) Uani 1 1 d . . .
O2 O 0.1263(3) 0.1151(2) 0.3192(2) 0.0771(16) Uani 1 1 d . . .
O7 O 0.0673(3) 0.3372(3) 0.3178(3) 0.099(2) Uani 1 1 d . . .
C6 C 0.1787(4) 0.1601(4) 0.3406(3) 0.0536(19) Uani 1 1 d . . .
O3 O 0.1840(3) 0.2209(3) 0.3184(3) 0.0886(18) Uani 1 1 d . . .
C2 C -0.0131(5) 0.4070(3) 0.3937(3) 0.062(2) Uani 1 1 d . . .
O5 O -0.0607(3) 0.0981(2) 0.3214(3) 0.097(2) Uani 1 1 d . . .
C7 C 0.2422(6) 0.1418(4) 0.3977(4) 0.087(3) Uani 1 1 d . . .
C11 C -0.1446(5) 0.1208(4) 0.4190(5) 0.089(3) Uani 1 1 d . . .
C3 C -0.1102(5) 0.4152(3) 0.4200(3) 0.094(3) Uani 1 1 d . . .
H3A H -0.1523 0.4270 0.3842 0.140 Uiso 1 1 calc R . .
H3B H -0.1112 0.4528 0.4526 0.140 Uiso 1 1 calc R . .
H3C H -0.1299 0.3710 0.4402 0.140 Uiso 1 1 calc R . .
C5 C 0.0522(7) 0.3884(5) 0.4456(4) 0.212(7) Uani 1 1 d . . .
H5A H 0.0339 0.3435 0.4651 0.318 Uiso 1 1 calc R . .
H5B H 0.0519 0.4251 0.4791 0.318 Uiso 1 1 calc R . .
H5C H 0.1145 0.3841 0.4272 0.318 Uiso 1 1 calc R . .
C12 C -0.1010(8) 0.1792(6) 0.4602(4) 0.178(5) Uani 1 1 d . . .
H12A H -0.0336 0.1774 0.4558 0.266 Uiso 1 1 calc R . .
H12B H -0.1179 0.1725 0.5061 0.266 Uiso 1 1 calc R . .
H12C H -0.1236 0.2250 0.4452 0.266 Uiso 1 1 calc R . .
C4 C 0.0124(6) 0.4770(4) 0.3615(4) 0.135(4) Uani 1 1 d . . .
H4A H -0.0341 0.4889 0.3285 0.203 Uiso 1 1 calc R . .
H4B H 0.0732 0.4729 0.3407 0.203 Uiso 1 1 calc R . .
H4C H 0.0144 0.5141 0.3946 0.203 Uiso 1 1 calc R . .
C8 C 0.3383(5) 0.1554(5) 0.3792(5) 0.171(6) Uani 1 1 d . . .
H8A H 0.3453 0.2049 0.3670 0.256 Uiso 1 1 calc R . .
H8B H 0.3550 0.1256 0.3421 0.256 Uiso 1 1 calc R . .
H8C H 0.3790 0.1448 0.4161 0.256 Uiso 1 1 calc R . .
C9 C 0.2291(6) 0.0675(4) 0.4185(4) 0.158(5) Uani 1 1 d . . .
H9A H 0.1648 0.0604 0.4319 0.236 Uiso 1 1 calc R . .
H9B H 0.2703 0.0573 0.4553 0.236 Uiso 1 1 calc R . .
H9C H 0.2438 0.0361 0.3822 0.236 Uiso 1 1 calc R . .
O8 O -0.2424(3) 0.2899(2) 0.2500 0.0524(17) Uani 1 2 d S . .
N2 N 0.2635(5) -0.1613(4) 0.2500 0.069(3) Uani 1 2 d S . .
N1 N 0.0525(5) 0.0033(4) 0.2500 0.055(2) Uani 1 2 d S . .
C17 C 0.1934(8) -0.1349(5) 0.2500 0.103(5) Uani 1 2 d S . .
C16 C 0.0849(7) -0.0504(5) 0.2500 0.086(4) Uani 1 2 d S . .
N3 N 0.1144(7) -0.1092(5) 0.2801(7) 0.126(10) Uani 0.50 1 d P . .
C13 C -0.1089(8) 0.0494(6) 0.4411(5) 0.255(8) Uani 1 1 d . . .
H13A H -0.0416 0.0478 0.4360 0.382 Uiso 1 1 calc R . .
H13B H -0.1372 0.0124 0.4144 0.382 Uiso 1 1 calc R . .
H13C H -0.1251 0.0420 0.4870 0.382 Uiso 1 1 calc R . .
C14 C -0.2477(6) 0.1233(5) 0.4275(4) 0.140(4) Uani 1 1 d . . .
H14A H -0.2634 0.1128 0.4729 0.209 Uiso 1 1 calc R . .
H14B H -0.2767 0.0885 0.3988 0.209 Uiso 1 1 calc R . .
H14C H -0.2704 0.1703 0.4163 0.209 Uiso 1 1 calc R . .
C15 C 0.2176(9) 0.1934(6) 0.4534(5) 0.232(7) Uani 1 1 d . . .
H15A H 0.2263 0.2418 0.4384 0.348 Uiso 1 1 calc R . .
H15B H 0.2580 0.1845 0.4909 0.348 Uiso 1 1 calc R . .
H15C H 0.1530 0.1864 0.4663 0.348 Uiso 1 1 calc R . .
O1S O -0.3984(6) 0.2412(5) 0.3080(5) 0.092(4) Uani 0.509(6) 1 d PDU A 1
C1S C -0.4458(11) 0.1812(8) 0.2924(11) 0.172(11) Uani 0.509(6) 1 d PDU A 1
H1S1 H -0.4575 0.1529 0.3320 0.207 Uiso 0.509(6) 1 calc PR A 1
H1S2 H -0.5060 0.1930 0.2721 0.207 Uiso 0.509(6) 1 calc PR A 1
C2S C -0.3922(11) 0.1452(7) 0.2500 0.194(9) Uani 1 2 d SDU A 1
H2S1 H -0.4015 0.0946 0.2564 0.291 Uiso 0.50 1 calc PR A 1
H2S2 H -0.3271 0.1569 0.2576 0.291 Uiso 0.50 1 calc PR A 1
H2S3 H -0.4091 0.1579 0.2053 0.291 Uiso 0.50 1 calc PR A 1
C3S C -0.4363(9) 0.2896(9) 0.3667(7) 0.179(11) Uani 0.509(6) 1 d PDU A 1
H3S1 H -0.5042 0.2944 0.3621 0.215 Uiso 0.509(6) 1 calc PR A 1
H3S2 H -0.4241 0.2653 0.4085 0.215 Uiso 0.509(6) 1 calc PR A 1
C4S C -0.3966(8) 0.3579(10) 0.3695(8) 0.31(2) Uani 0.509(6) 1 d PDU A 1
H4S1 H -0.4207 0.3829 0.4076 0.459 Uiso 0.509(6) 1 calc PR A 1
H4S2 H -0.4126 0.3839 0.3298 0.459 Uiso 0.509(6) 1 calc PR A 1
H4S3 H -0.3292 0.3539 0.3729 0.459 Uiso 0.509(6) 1 calc PR A 1
O2S O -0.3280(7) 0.3918(5) 0.3188(5) 0.091(4) Uani 0.491(6) 1 d PDU A 2
C8S C -0.3216(11) 0.4570(8) 0.2903(9) 0.123(8) Uani 0.491(6) 1 d PDU A 2
H8S1 H -0.3223 0.4924 0.3257 0.148 Uiso 0.491(6) 1 calc PR A 2
H8S2 H -0.3785 0.4643 0.2642 0.148 Uiso 0.491(6) 1 calc PR A 2
C7S C -0.2461(9) 0.4723(6) 0.2500 0.120(5) Uani 1 2 d SDU A 2
H7S1 H -0.2270 0.5211 0.2567 0.180 Uiso 0.50 1 calc PR A 2
H7S2 H -0.2638 0.4655 0.2043 0.180 Uiso 0.50 1 calc PR A 2
H7S3 H -0.1947 0.4409 0.2607 0.180 Uiso 0.50 1 calc PR A 2
C5S C -0.4363(9) 0.2896(9) 0.3667(7) 0.232(5) Uani 0.491(6) 1 d PDU A 2
H5S1 H -0.4785 0.2832 0.4036 0.348 Uiso 0.491(6) 1 calc PR A 2
H5S2 H -0.3872 0.2542 0.3687 0.348 Uiso 0.491(6) 1 calc PR A 2
H5S3 H -0.4707 0.2843 0.3258 0.348 Uiso 0.491(6) 1 calc PR A 2
C6S C -0.3966(8) 0.3579(10) 0.3695(8) 0.233(6) Uani 0.491(6) 1 d PDU A 2
H6S1 H -0.3646 0.3604 0.4121 0.280 Uiso 0.491(6) 1 calc PR A 2
H6S2 H -0.4495 0.3908 0.3724 0.280 Uiso 0.491(6) 1 calc PR A 2

loop_
_atom_site_aniso_label
_atom_site_aniso_U_11
_atom_site_aniso_U_22
_atom_site_aniso_U_33
_atom_site_aniso_U_23
_atom_site_aniso_U_13
_atom_site_aniso_U_12
Fe1 0.0300(7) 0.0247(7) 0.0603(9) 0.000 0.000 0.0016(6)
Fe2 0.0296(7) 0.0262(6) 0.0567(9) 0.000 0.000 0.0000(6)
Fe3 0.0298(7) 0.0302(7) 0.0603(10) 0.000 0.000 -0.0053(6)
O1 0.023(3) 0.025(3) 0.049(4) 0.000 0.000 -0.002(2)
O6 0.044(3) 0.036(2) 0.072(3) -0.022(2) -0.003(2) 0.001(2)
O4 0.041(3) 0.041(3) 0.079(4) 0.024(3) 0.021(2) 0.006(2)
C1 0.065(5) 0.024(4) 0.047(4) -0.005(3) -0.004(4) 0.004(3)
C10 0.049(4) 0.039(4) 0.076(6) 0.005(4) 0.023(4) -0.017(4)
O2 0.100(4) 0.038(3) 0.094(4) 0.003(3) -0.061(3) 0.005(3)
O7 0.045(3) 0.105(4) 0.148(5) -0.095(4) 0.019(3) -0.019(3)
C6 0.037(4) 0.067(5) 0.057(6) 0.009(4) -0.009(4) 0.010(4)
O3 0.061(3) 0.084(4) 0.121(5) 0.053(3) -0.056(3) -0.034(3)
C2 0.082(6) 0.045(5) 0.059(5) -0.023(4) -0.001(5) 0.004(4)
O5 0.105(4) 0.032(3) 0.155(5) 0.036(3) 0.094(4) 0.020(3)
C7 0.106(7) 0.065(5) 0.091(7) 0.010(5) -0.064(6) -0.008(5)
C11 0.070(6) 0.096(7) 0.101(8) 0.047(6) 0.039(5) 0.015(5)
C3 0.115(7) 0.082(6) 0.084(7) -0.035(5) 0.026(6) 0.006(5)
C5 0.252(13) 0.245(13) 0.138(9) -0.149(9) -0.153(10) 0.159(11)
C12 0.215(13) 0.276(15) 0.041(7) 0.006(8) 0.018(8) -0.036(11)
C4 0.186(10) 0.063(6) 0.157(9) -0.055(6) 0.057(8) -0.044(6)
C8 0.039(5) 0.219(12) 0.255(14) 0.123(10) -0.065(7) -0.025(6)
C9 0.172(10) 0.129(8) 0.173(11) 0.098(8) -0.114(8) -0.042(7)
O8 0.037(3) 0.035(3) 0.085(5) 0.000 0.000 0.003(3)
N2 0.040(5) 0.039(5) 0.129(8) 0.000 0.000 0.011(4)
N1 0.038(5) 0.036(5) 0.090(7) 0.000 0.000 0.003(4)
C17 0.062(8) 0.031(6) 0.217(16) 0.000 0.000 0.001(6)
C16 0.047(7) 0.041(7) 0.171(13) 0.000 0.000 0.013(5)
N3 0.059(7) 0.061(7) 0.26(3) 0.086(10) 0.079(10) 0.043(6)
C13 0.296(16) 0.219(12) 0.249(14) 0.202(11) 0.171(12) 0.167(12)
C14 0.096(7) 0.175(9) 0.148(10) 0.058(8) 0.081(7) 0.011(7)
C15 0.305(18) 0.250(14) 0.141(12) -0.065(11) -0.145(12) 0.111(13)
O1S 0.067(7) 0.063(6) 0.146(10) 0.026(6) 0.038(7) -0.004(5)
C1S 0.093(16) 0.075(13) 0.35(3) 0.024(13) 0.013(15) -0.038(10)
C2S 0.154(17) 0.047(9) 0.38(3) 0.000 0.000 -0.022(10)
C3S 0.103(17) 0.23(2) 0.21(3) -0.03(2) 0.02(2) 0.120(17)
C4S 0.095(18) 0.47(4) 0.36(4) -0.38(4) 0.13(3) -0.15(3)
O2S 0.094(9) 0.061(6) 0.119(10) -0.021(6) 0.001(7) 0.033(6)
C8S 0.101(14) 0.075(11) 0.19(2) 0.002(10) 0.009(11) 0.061(11)
C7S 0.136(13) 0.071(8) 0.153(16) 0.000 0.000 0.020(9)
C5S 0.193(11) 0.331(8) 0.171(10) 0.09(3) 0.10(3) 0.10(2)
C6S 0.179(13) 0.268(9) 0.254(8) -0.13(3) 0.10(2) -0.09(3)

loop_
_atom_type_symbol
_atom_type_description
_atom_type_scat_dispersion_real
_atom_type_scat_dispersion_imag
_atom_type_scat_source
C C 0.0033 0.0016 'International Tables Vol C Tables 4.2.6.8 and 6.1.1.4'
Fe Fe 0.3463 0.8444 'International Tables Vol C Tables 4.2.6.8 and 6.1.1.4'
N N 0.0061 0.0033 'International Tables Vol C Tables 4.2.6.8 and 6.1.1.4'
O O 0.0106 0.0060 'International Tables Vol C Tables 4.2.6.8 and 6.1.1.4'
H H 0.0000 0.0000 'International Tables Vol C Tables 4.2.6.8 and 6.1.1.4'

loop_
_geom_angle_atom_site_label_1
_geom_angle_atom_site_label_2
_geom_angle_atom_site_label_3
_geom_angle
_geom_angle_site_symmetry_1
_geom_angle_site_symmetry_3
_geom_angle_publ_flag
O1 Fe1 O2 94.60(15) . . ?
O1 Fe1 O2 94.60(15) . 6_556 ?
O2 Fe1 O2 91.3(3) . 6_556 ?
O1 Fe1 O5 92.96(14) . 6_556 ?
O2 Fe1 O5 172.28(17) . 6_556 ?
O2 Fe1 O5 86.5(2) 6_556 6_556 ?
O1 Fe1 O5 92.96(14) . . ?
O2 Fe1 O5 86.5(2) . . ?
O2 Fe1 O5 172.28(17) 6_556 . ?
O5 Fe1 O5 94.7(3) 6_556 . ?
O1 Fe1 N1 179.4(2) . . ?
O2 Fe1 N1 84.95(17) . . ?
O2 Fe1 N1 84.95(17) 6_556 . ?
O5 Fe1 N1 87.48(17) 6_556 . ?
O5 Fe1 N1 87.48(17) . . ?
O1 Fe2 O4 94.05(14) . 6_556 ?
O1 Fe2 O4 94.05(14) . . ?
O4 Fe2 O4 96.0(3) 6_556 . ?
O1 Fe2 O6 96.00(15) . . ?
O4 Fe2 O6 169.35(16) 6_556 . ?
O4 Fe2 O6 86.79(17) . . ?
O1 Fe2 O6 96.00(15) . 6_556 ?
O4 Fe2 O6 86.79(17) 6_556 6_556 ?
O4 Fe2 O6 169.35(16) . 6_556 ?
O6 Fe2 O6 88.6(2) . 6_556 ?
O1 Fe2 O8 177.80(19) . . ?
O4 Fe2 O8 84.49(14) 6_556 . ?
O4 Fe2 O8 84.49(14) . . ?
O6 Fe2 O8 85.57(14) . . ?
O6 Fe2 O8 85.57(14) 6_556 . ?
O1 Fe3 O3 94.63(16) . . ?
O1 Fe3 O3 94.63(16) . 6_556 ?
O3 Fe3 O3 90.6(3) . 6_556 ?
O1 Fe3 O7 94.02(16) . 6_556 ?
O3 Fe3 O7 171.32(19) . 6_556 ?
O3 Fe3 O7 89.5(2) 6_556 6_556 ?
O1 Fe3 O7 94.02(16) . . ?
O3 Fe3 O7 89.5(2) . . ?
O3 Fe3 O7 171.32(19) 6_556 . ?
O7 Fe3 O7 89.2(4) 6_556 . ?
O1 Fe3 N2 178.8(2) . 7_665 ?
O3 Fe3 N2 84.56(18) . 7_665 ?
O3 Fe3 N2 84.56(18) 6_556 7_665 ?
O7 Fe3 N2 86.80(19) 6_556 7_665 ?
O7 Fe3 N2 86.80(19) . 7_665 ?
Fe2 O1 Fe3 120.3(2) . . ?
Fe2 O1 Fe1 120.8(2) . . ?
Fe3 O1 Fe1 118.9(2) . . ?
C1 O6 Fe2 132.1(4) . . ?
C10 O4 Fe2 131.5(4) . . ?
O6 C1 O7 124.1(6) . . ?
O6 C1 C2 120.4(6) . . ?
O7 C1 C2 115.4(6) . . ?
O4 C10 O5 124.2(7) . . ?
O4 C10 C11 118.0(6) . . ?
O5 C10 C11 117.7(7) . . ?
C6 O2 Fe1 134.5(4) . . ?
C1 O7 Fe3 135.9(4) . . ?
O2 C6 O3 123.7(6) . . ?
O2 C6 C7 119.3(7) . . ?
O3 C6 C7 117.0(7) . . ?
C6 O3 Fe3 134.7(4) . . ?
C5 C2 C3 111.4(7) . . ?
C5 C2 C4 111.7(7) . . ?
C3 C2 C4 106.7(6) . . ?
C5 C2 C1 110.2(6) . . ?
C3 C2 C1 110.6(6) . . ?
C4 C2 C1 106.1(5) . . ?
C10 O5 Fe1 133.0(4) . . ?
C8 C7 C9 111.2(8) . . ?
C8 C7 C6 109.5(7) . . ?
C9 C7 C6 111.1(6) . . ?
C8 C7 C15 107.3(8) . . ?
C9 C7 C15 111.1(9) . . ?
C6 C7 C15 106.5(7) . . ?
C14 C11 C13 109.3(7) . . ?
C14 C11 C10 110.6(7) . . ?
C13 C11 C10 112.3(7) . . ?
C14 C11 C12 108.8(8) . . ?
C13 C11 C12 110.1(9) . . ?
C10 C11 C12 105.8(6) . . ?
C17 N2 Fe3 170.6(8) . 7_655 ?
C16 N1 Fe1 164.0(7) . . ?
N2 C17 N3 153.4(6) . 6_556 ?
N2 C17 N3 153.4(6) . . ?
N3 C17 N3 52.8(13) 6_556 . ?
N1 C16 N3 152.5(6) . . ?
N1 C16 N3 152.5(6) . 6_556 ?
N3 C16 N3 54.4(13) . 6_556 ?
N3 N3 C16 62.8(7) 6_556 . ?
N3 N3 C17 63.6(6) 6_556 . ?
C16 N3 C17 110.5(10) . . ?
C1S O1S C3S 118.7(12) . . ?
C2S C1S O1S 106.6(15) . . ?
C4S C3S O1S 114.5(11) . . ?
O2S C8S C7S 119.4(13) . . ?

loop_
_geom_bond_atom_site_label_1
_geom_bond_atom_site_label_2
_geom_bond_distance
_geom_bond_site_symmetry_2
_geom_bond_publ_flag
Fe1 O1 1.922(4) . ?
Fe1 O2 1.984(4) . ?
Fe1 O2 1.984(4) 6_556 ?
Fe1 O5 1.990(4) 6_556 ?
Fe1 O5 1.990(4) . ?
Fe1 N1 2.118(7) . ?
Fe2 O1 1.875(4) . ?
Fe2 O4 2.010(4) 6_556 ?
Fe2 O4 2.010(4) . ?
Fe2 O6 2.018(4) . ?
Fe2 O6 2.018(4) 6_556 ?
Fe2 O8 2.082(5) . ?
Fe3 O1 1.918(4) . ?
Fe3 O3 1.973(4) . ?
Fe3 O3 1.973(4) 6_556 ?
Fe3 O7 1.982(4) 6_556 ?
Fe3 O7 1.982(4) . ?
Fe3 N2 2.113(7) 7_665 ?
O6 C1 1.234(6) . ?
O4 C10 1.230(7) . ?
C1 O7 1.237(7) . ?
C1 C2 1.540(8) . ?
C10 O5 1.248(7) . ?
C10 C11 1.528(9) . ?
O2 C6 1.225(7) . ?
C6 O3 1.248(7) . ?
C6 C7 1.527(9) . ?
C2 C5 1.466(9) . ?
C2 C3 1.512(9) . ?
C2 C4 1.533(9) . ?
C7 C8 1.464(11) . ?
C7 C9 1.489(9) . ?
C7 C15 1.548(11) . ?
C11 C14 1.502(10) . ?
C11 C13 1.524(10) . ?
C11 C12 1.532(11) . ?
N2 C17 1.133(11) . ?
N2 Fe3 2.113(7) 7_655 ?
N1 C16 1.124(10) . ?
C17 N3 1.386(13) 6_556 ?
C17 N3 1.386(13) . ?
C16 N3 1.348(12) . ?
C16 N3 1.348(12) 6_556 ?
N3 N3 1.23(3) 6_556 ?
O1S C1S 1.370(15) . ?
O1S C3S 1.611(14) . ?
C1S C2S 1.353(15) . ?
C3S C4S 1.42(2) . ?
O2S C8S 1.375(14) . ?
C8S C7S 1.399(14) . ?
